data_1571483
loop_
_publ_author_name
'Adachi, Yohei'
'Kurihara, Maho'
'Yamada, Kohei'
'Arai, Fuka'
'Hattori, Yuto'
'Yamana, Keita'
'Kawasaki, Riku'
'Ohshita, Joji'

_publ_section_title
;
 Insights into mechanistic interpretation of crystalline-state reddish
 phosphorescence of non-planar &#x3c0;-conjugated organoboron compounds.
;
_journal_issue 21
_journal_name_full 'Chemical science'
_journal_page_first 8127
_journal_page_last 8136
_journal_paper_doi 10.1039/d4sc01184h
_journal_volume 15
_journal_year 2024
_chemical_formula_moiety 'C29 H35 B S2 Si2'
_chemical_formula_sum 'C29 H35 B S2 Si2'
_chemical_formula_weight 514.68
_space_group_crystal_system orthorhombic
_space_group_IT_number 19
_space_group_name_Hall 'P 2ac 2ab'
_space_group_name_H-M_alt 'P 21 21 21'
_atom_sites_solution_hydrogens geom
_atom_sites_solution_primary dual
_audit_creation_date 2022-06-21
_audit_creation_method
;
Olex2 1.3-ac4
(compiled 2020.11.27 svn.r5f609507 for Rigaku Oxford Diffraction, GUI svn.r6214)
;
_audit_update_record
;
2024-01-10 deposited with the CCDC.	2024-04-22 downloaded from the CCDC.
;
_cell_angle_alpha 90
_cell_angle_beta 90
_cell_angle_gamma 90
_cell_formula_units_Z 4
_cell_length_a 11.2574(2)
_cell_length_b 12.8335(3)
_cell_length_c 19.7938(4)
_cell_measurement_reflns_used 25597
_cell_measurement_temperature 100.00(10)
_cell_measurement_theta_max 29.8180
_cell_measurement_theta_min 1.8780
_cell_volume 2859.65(10)
_computing_cell_refinement 'CrysAlisPro 1.171.42.27a (Rigaku OD, 2021)'
_computing_data_collection 'CrysAlisPro 1.171.42.27a (Rigaku OD, 2021)'
_computing_data_reduction 'CrysAlisPro 1.171.42.27a (Rigaku OD, 2021)'
_computing_molecular_graphics 'Olex2 1.3-ac4 (Dolomanov et al., 2009)'
_computing_publication_material 'Olex2 1.3-ac4 (Dolomanov et al., 2009)'
_computing_structure_refinement 'SHELXL 2018/3 (Sheldrick, 2015)'
_computing_structure_solution 'SHELXT 2018/2 (Sheldrick, 2018)'
_diffrn_ambient_environment N~2~
_diffrn_ambient_temperature 100.00(10)
_diffrn_detector 'Hybrid Pixel Array Detector'
_diffrn_detector_area_resol_mean 10.0000
_diffrn_detector_type HyPix
_diffrn_measured_fraction_theta_full 1.000
_diffrn_measured_fraction_theta_max 0.890
_diffrn_measurement_details
;
List of Runs (angles in degrees, time in seconds):

  # Type    Start    End  Width  t~exp~   \w     \q     \k     \f   Frames
#--------------------------------------------------------------------------
  1  \w    -15.00  72.00   0.50    2.00    --    6.38  77.00-180.00  174
  2  \w     32.00  70.00   0.50    2.00    --    6.38  77.00-120.00   76
  3  \w     -8.00  75.00   0.50    2.00    --    6.38  77.00 -60.00  166
  4  \w      3.00  62.00   0.50    2.00    --    6.38  77.00  60.00  118
  5  \w    -30.00  57.00   0.50    2.00    --   -9.04  77.00   0.00  174
  6  \w     26.00  52.00   0.50    2.00    --   -9.04  77.00 120.00   52
  7  \w    -30.00   3.00   0.50    2.00    --   -9.04  77.00 120.00   66
;
_diffrn_measurement_device 'four-circle diffractometer'
_diffrn_measurement_device_type 'XtaLAB Synergy R, DW system, HyPix'
_diffrn_measurement_method '\w scans'
_diffrn_orient_matrix_type 'CrysAlisPro convention (1999,Acta A55,543-557)'
_diffrn_orient_matrix_UB_11 0.0465382000
_diffrn_orient_matrix_UB_12 -0.0332826000
_diffrn_orient_matrix_UB_13 -0.0108753000
_diffrn_orient_matrix_UB_21 -0.0403223000
_diffrn_orient_matrix_UB_22 -0.0268080000
_diffrn_orient_matrix_UB_23 -0.0213404000
_diffrn_orient_matrix_UB_31 0.0133383000
_diffrn_orient_matrix_UB_32 0.0350474000
_diffrn_orient_matrix_UB_33 -0.0266557000
_diffrn_radiation_monochromator mirror
_diffrn_radiation_probe x-ray
_diffrn_radiation_type 'Mo K\a'
_diffrn_radiation_wavelength 0.71073
_diffrn_reflns_av_R_equivalents 0.0372
_diffrn_reflns_av_unetI/netI 0.0339
_diffrn_reflns_Laue_measured_fraction_full 1.000
_diffrn_reflns_Laue_measured_fraction_max 0.890
_diffrn_reflns_limit_h_max 14
_diffrn_reflns_limit_h_min -14
_diffrn_reflns_limit_k_max 14
_diffrn_reflns_limit_k_min -17
_diffrn_reflns_limit_l_max 24
_diffrn_reflns_limit_l_min -27
_diffrn_reflns_number 34149
_diffrn_reflns_point_group_measured_fraction_full 1.000
_diffrn_reflns_point_group_measured_fraction_max 0.849
_diffrn_reflns_theta_full 25.242
_diffrn_reflns_theta_max 29.827
_diffrn_reflns_theta_min 1.891
_diffrn_source 'Rotating-anode X-ray tube'
_diffrn_source_type 'Rigaku (Mo) X-ray Source'
_exptl_absorpt_coefficient_mu 0.286
_exptl_absorpt_correction_T_max 1.00000
_exptl_absorpt_correction_T_min 0.98599
_exptl_absorpt_correction_type multi-scan
_exptl_absorpt_process_details
;
CrysAlisPro 1.171.42.27a (Rigaku Oxford Diffraction, 2021)
Empirical absorption correction using spherical harmonics,
implemented in SCALE3 ABSPACK scaling algorithm.
;
_exptl_crystal_colour 'clear colourless'
_exptl_crystal_colour_lustre clear
_exptl_crystal_colour_primary colourless
_exptl_crystal_density_diffrn 1.195
_exptl_crystal_description block
_exptl_crystal_F_000 1096
_exptl_crystal_size_max 0.111
_exptl_crystal_size_mid 0.084
_exptl_crystal_size_min 0.079
_refine_diff_density_max 0.301
_refine_diff_density_min -0.240
_refine_diff_density_rms 0.046
_refine_ls_abs_structure_details
;
 Flack x determined using 2562 quotients [(I+)-(I-)]/[(I+)+(I-)]
 (Parsons, Flack and Wagner, Acta Cryst. B69 (2013) 249-259).
;
_refine_ls_abs_structure_Flack 0.01(2)
_refine_ls_extinction_method none
_refine_ls_goodness_of_fit_ref 1.055
_refine_ls_hydrogen_treatment constr
_refine_ls_matrix_type full
_refine_ls_number_parameters 316
_refine_ls_number_reflns 6965
_refine_ls_number_restraints 0
_refine_ls_restrained_S_all 1.055
_refine_ls_R_factor_all 0.0340
_refine_ls_R_factor_gt 0.0294
_refine_ls_shift/su_max 0.001
_refine_ls_shift/su_mean 0.000
_refine_ls_structure_factor_coef Fsqd
_refine_ls_weighting_details 'w=1/[\s^2^(Fo^2^)+(0.0328P)^2^+0.4389P] where P=(Fo^2^+2Fc^2^)/3'
_refine_ls_weighting_scheme calc
_refine_ls_wR_factor_gt 0.0646
_refine_ls_wR_factor_ref 0.0660
_reflns_Friedel_coverage 0.716
_reflns_Friedel_fraction_full 1.000
_reflns_Friedel_fraction_max 0.797
_reflns_number_gt 6421
_reflns_number_total 6965
_reflns_threshold_expression 'I > 2\s(I)'
_cod_data_source_file d4sc01184h3.cif
_cod_data_source_block exp_797
_cod_depositor_comments 'Adding full bibliography for 1571483--1571487.cif.'
_cod_database_code 1571483
_shelx_shelxl_version_number 2018/3
_chemical_oxdiff_formula C29H35B1S2Si2
_shelx_space_group_comment
;
The symmetry employed for this shelxl refinement is uniquely defined
by the following loop, which should always be used as a source of
symmetry information in preference to the above space-group names.
They are only intended as comments.
;
_shelx_estimated_absorpt_t_max 0.977
_shelx_estimated_absorpt_t_min 0.969
_reflns_odcompleteness_completeness 99.93
_reflns_odcompleteness_iscentric 1
_reflns_odcompleteness_theta 25.30
_olex2_refinement_description
;
1. Fixed Uiso
 At 1.2 times of:
  All C(H) groups
 At 1.5 times of:
  All C(H,H,H) groups
2.a Aromatic/amide H refined with riding coordinates:
 C1(H1), C2(H2), C3(H3), C6(H6), C8(H8), C14(H14), C23(H23), C25(H25)
2.b Idealised Me refined as rotating group:
 C15(H15A,H15B,H15C), C16(H16A,H16B,H16C), C17(H17A,H17B,H17C), C18(H18A,H18B,
 H18C), C19(H19A,H19B,H19C), C20(H20A,H20B,H20C), C27(H27A,H27B,H27C), C28(H28A,
 H28B,H28C), C29(H29A,H29B,H29C)
;
_olex2_submission_special_instructions 'No special instructions were received'
_oxdiff_exptl_absorpt_empirical_details
;
Empirical correction (ABSPACK) includes:
- Absorption correction using spherical harmonics
- Frame scaling
;
_oxdiff_exptl_absorpt_empirical_full_max 1.125
_oxdiff_exptl_absorpt_empirical_full_min 0.912

loop_
_space_group_symop_operation_xyz
'x, y, z'
'-x+1/2, -y, z+1/2'
'-x, y+1/2, -z+1/2'
'x+1/2, -y+1/2, -z'

loop_
_atom_site_label
_atom_site_type_symbol
_atom_site_fract_x
_atom_site_fract_y
_atom_site_fract_z
_atom_site_U_iso_or_equiv
_atom_site_adp_type
_atom_site_occupancy
_atom_site_site_symmetry_order
_atom_site_calc_flag
_atom_site_refinement_flags_posn
_atom_site_refinement_flags_adp
_atom_site_refinement_flags_occupancy
_atom_site_disorder_assembly
_atom_site_disorder_group
B1 B 0.6517(2) 0.43334(17) 0.61731(11) 0.0129(4) Uani 1 1 d . . . . .
C1 C 0.47633(18) 0.04625(16) 0.71282(10) 0.0169(4) Uani 1 1 d . . . . .
H1 H 0.427146 -0.013871 0.711452 0.020 Uiso 1 1 calc R U . . .
C2 C 0.58556(19) 0.04387(17) 0.74585(10) 0.0187(4) Uani 1 1 d . . . . .
H2 H 0.612259 -0.018158 0.767191 0.022 Uiso 1 1 calc R U . . .
C3 C 0.65409(19) 0.13226(16) 0.74717(10) 0.0165(4) Uani 1 1 d . . . . .
H3 H 0.728361 0.129404 0.769886 0.020 Uiso 1 1 calc R U . . .
C4 C 0.62050(17) 0.22697(16) 0.71673(10) 0.0135(4) Uani 1 1 d . . . . .
C5 C 0.50961(18) 0.22972(15) 0.68238(9) 0.0121(4) Uani 1 1 d . . . . .
C6 C 0.44097(18) 0.13770(16) 0.68210(10) 0.0150(4) Uani 1 1 d . . . . .
H6 H 0.366464 0.138757 0.659579 0.018 Uiso 1 1 calc R U . . .
C7 C 0.70631(17) 0.31340(16) 0.72338(10) 0.0136(4) Uani 1 1 d . . . . .
C8 C 0.79150(18) 0.31769(16) 0.77724(10) 0.0157(4) Uani 1 1 d . . . . .
H8 H 0.792222 0.268568 0.813142 0.019 Uiso 1 1 calc R U . . .
C9 C 0.87194(18) 0.39795(16) 0.77315(10) 0.0156(4) Uani 1 1 d . . . . .
C10 C 0.72316(16) 0.39512(15) 0.67748(10) 0.0126(4) Uani 1 1 d . . . . .
C11 C 0.45982(17) 0.31812(15) 0.64400(10) 0.0116(4) Uani 1 1 d . . . . .
C12 C 0.52331(17) 0.39604(15) 0.61072(10) 0.0128(4) Uani 1 1 d . . . . .
C13 C 0.30370(18) 0.40539(16) 0.58682(10) 0.0147(4) Uani 1 1 d . . . . .
C14 C 0.33460(18) 0.32648(16) 0.63036(10) 0.0134(4) Uani 1 1 d . . . . .
H14 H 0.277672 0.280944 0.649946 0.016 Uiso 1 1 calc R U . . .
C15 C 0.98125(19) 0.36531(18) 0.91138(10) 0.0207(5) Uani 1 1 d . . . . .
H15A H 0.907641 0.389711 0.932554 0.031 Uiso 1 1 calc R U . . .
H15B H 1.048750 0.381563 0.940818 0.031 Uiso 1 1 calc R U . . .
H15C H 0.976848 0.289808 0.904412 0.031 Uiso 1 1 calc R U . . .
C16 C 1.13849(19) 0.3837(2) 0.78620(12) 0.0285(5) Uani 1 1 d . . . . .
H16A H 1.134999 0.307683 0.781736 0.043 Uiso 1 1 calc R U . . .
H16B H 1.208075 0.403020 0.813178 0.043 Uiso 1 1 calc R U . . .
H16C H 1.144597 0.415316 0.741276 0.043 Uiso 1 1 calc R U . . .
C17 C 1.0070(3) 0.57602(19) 0.83773(14) 0.0353(6) Uani 1 1 d . . . . .
H17A H 1.015610 0.607873 0.792996 0.053 Uiso 1 1 calc R U . . .
H17B H 1.075054 0.595346 0.865988 0.053 Uiso 1 1 calc R U . . .
H17C H 0.933585 0.600826 0.858872 0.053 Uiso 1 1 calc R U . . .
C18 C 0.1088(2) 0.57068(18) 0.59235(12) 0.0247(5) Uani 1 1 d . . . . .
H18A H 0.106061 0.563832 0.641641 0.037 Uiso 1 1 calc R U . . .
H18B H 0.030140 0.590815 0.575563 0.037 Uiso 1 1 calc R U . . .
H18C H 0.166899 0.624183 0.579928 0.037 Uiso 1 1 calc R U . . .
C19 C 0.1651(2) 0.4589(2) 0.46068(12) 0.0357(6) Uani 1 1 d . . . . .
H19A H 0.225963 0.511069 0.450205 0.054 Uiso 1 1 calc R U . . .
H19B H 0.088495 0.481704 0.442347 0.054 Uiso 1 1 calc R U . . .
H19C H 0.187235 0.392044 0.440392 0.054 Uiso 1 1 calc R U . . .
C20 C 0.04445(19) 0.34105(18) 0.57813(14) 0.0271(5) Uani 1 1 d . . . . .
H20A H 0.051777 0.281961 0.547051 0.041 Uiso 1 1 calc R U . . .
H20B H -0.036283 0.369369 0.575629 0.041 Uiso 1 1 calc R U . . .
H20C H 0.060648 0.317666 0.624352 0.041 Uiso 1 1 calc R U . . .
C21 C 0.70862(16) 0.51561(15) 0.56731(9) 0.0129(4) Uani 1 1 d . . . . .
C22 C 0.71097(17) 0.62370(16) 0.57976(10) 0.0133(4) Uani 1 1 d . . . . .
C23 C 0.77102(17) 0.68954(16) 0.53549(10) 0.0148(4) Uani 1 1 d . . . . .
H23 H 0.771143 0.762403 0.543954 0.018 Uiso 1 1 calc R U . . .
C24 C 0.83096(18) 0.65132(16) 0.47909(10) 0.0162(4) Uani 1 1 d . . . . .
C25 C 0.82604(17) 0.54542(17) 0.46627(10) 0.0164(4) Uani 1 1 d . . . . .
H25 H 0.864833 0.518378 0.427422 0.020 Uiso 1 1 calc R U . . .
C26 C 0.76540(17) 0.47750(16) 0.50910(10) 0.0144(4) Uani 1 1 d . . . . .
C27 C 0.7605(2) 0.36286(17) 0.49178(11) 0.0206(5) Uani 1 1 d . . . . .
H27A H 0.758701 0.321771 0.533504 0.031 Uiso 1 1 calc R U . . .
H27B H 0.830834 0.343894 0.465328 0.031 Uiso 1 1 calc R U . . .
H27C H 0.688776 0.348584 0.465291 0.031 Uiso 1 1 calc R U . . .
C28 C 0.65130(19) 0.66866(16) 0.64158(10) 0.0172(4) Uani 1 1 d . . . . .
H28A H 0.570916 0.640024 0.645612 0.026 Uiso 1 1 calc R U . . .
H28B H 0.646893 0.744646 0.637346 0.026 Uiso 1 1 calc R U . . .
H28C H 0.697392 0.650486 0.681897 0.026 Uiso 1 1 calc R U . . .
C29 C 0.90174(19) 0.72284(17) 0.43381(11) 0.0221(5) Uani 1 1 d . . . . .
H29A H 0.859846 0.789367 0.429001 0.033 Uiso 1 1 calc R U . . .
H29B H 0.911127 0.690506 0.389280 0.033 Uiso 1 1 calc R U . . .
H29C H 0.980169 0.735060 0.453782 0.033 Uiso 1 1 calc R U . . .
S1 S 0.84427(4) 0.46948(4) 0.70165(2) 0.01511(11) Uani 1 1 d . . . . .
S2 S 0.42904(4) 0.47052(4) 0.56177(3) 0.01556(11) Uani 1 1 d . . . . .
Si1 Si 1.00114(5) 0.43123(4) 0.82884(3) 0.01613(12) Uani 1 1 d . . . . .
Si2 Si 0.15279(5) 0.44367(4) 0.55418(3) 0.01702(12) Uani 1 1 d . . . . .

loop_
_atom_site_aniso_label
_atom_site_aniso_U_11
_atom_site_aniso_U_22
_atom_site_aniso_U_33
_atom_site_aniso_U_23
_atom_site_aniso_U_13
_atom_site_aniso_U_12
B1 0.0140(10) 0.0109(10) 0.0138(10) -0.0002(8) 0.0000(9) 0.0011(9)
C1 0.0210(10) 0.0127(10) 0.0170(10) 0.0012(8) 0.0044(8) -0.0027(8)
C2 0.0239(11) 0.0150(10) 0.0172(10) 0.0064(8) 0.0035(8) 0.0031(9)
C3 0.0158(10) 0.0177(10) 0.0160(10) 0.0036(8) -0.0009(8) 0.0026(9)
C4 0.0152(9) 0.0142(10) 0.0109(9) 0.0012(7) 0.0031(8) 0.0024(7)
C5 0.0141(9) 0.0129(9) 0.0092(9) 0.0006(7) 0.0032(8) 0.0012(8)
C6 0.0151(9) 0.0170(10) 0.0128(9) 0.0003(8) 0.0011(8) -0.0011(8)
C7 0.0116(9) 0.0151(10) 0.0142(9) 0.0001(8) 0.0012(8) 0.0029(8)
C8 0.0154(10) 0.0179(10) 0.0137(10) 0.0026(8) -0.0014(8) 0.0031(8)
C9 0.0145(10) 0.0172(10) 0.0150(10) 0.0011(8) 0.0001(8) 0.0035(8)
C10 0.0084(9) 0.0142(10) 0.0153(9) -0.0016(8) 0.0012(7) -0.0003(7)
C11 0.0135(9) 0.0107(9) 0.0105(9) -0.0026(7) -0.0010(7) 0.0007(7)
C12 0.0139(10) 0.0125(9) 0.0119(9) 0.0017(7) -0.0019(7) 0.0018(7)
C13 0.0127(9) 0.0146(10) 0.0169(10) -0.0032(8) -0.0007(8) -0.0015(8)
C14 0.0127(9) 0.0128(9) 0.0145(9) -0.0024(7) 0.0009(8) -0.0010(8)
C15 0.0180(11) 0.0281(12) 0.0161(10) 0.0007(9) -0.0030(8) 0.0004(9)
C16 0.0161(11) 0.0459(15) 0.0236(12) 0.0030(11) -0.0013(9) 0.0035(10)
C17 0.0403(14) 0.0225(12) 0.0432(15) -0.0001(11) -0.0171(13) -0.0037(12)
C18 0.0191(10) 0.0182(11) 0.0368(13) -0.0009(10) -0.0034(10) 0.0030(9)
C19 0.0237(12) 0.0572(18) 0.0263(12) 0.0004(12) -0.0090(10) 0.0073(13)
C20 0.0143(10) 0.0208(12) 0.0462(15) -0.0037(10) -0.0032(10) 0.0001(9)
C21 0.0092(8) 0.0167(10) 0.0128(9) 0.0024(8) -0.0030(7) -0.0020(7)
C22 0.0101(9) 0.0166(10) 0.0134(9) 0.0008(8) -0.0032(8) 0.0009(8)
C23 0.0136(10) 0.0117(10) 0.0190(10) 0.0016(8) -0.0038(8) -0.0031(8)
C24 0.0121(9) 0.0208(11) 0.0157(10) 0.0032(8) -0.0021(8) -0.0028(8)
C25 0.0123(9) 0.0224(11) 0.0146(9) -0.0003(8) 0.0008(7) -0.0022(8)
C26 0.0125(9) 0.0161(10) 0.0145(9) 0.0015(8) -0.0044(7) -0.0005(8)
C27 0.0239(11) 0.0184(11) 0.0195(10) -0.0012(9) -0.0008(9) -0.0016(9)
C28 0.0190(10) 0.0149(10) 0.0176(10) 0.0005(8) 0.0005(9) 0.0011(9)
C29 0.0229(11) 0.0230(11) 0.0204(11) 0.0038(9) 0.0032(9) -0.0080(9)
S1 0.0118(2) 0.0167(2) 0.0168(2) 0.00358(19) -0.00281(19) -0.0016(2)
S2 0.0128(2) 0.0150(2) 0.0189(2) 0.0051(2) -0.00387(19) -0.00074(19)
Si1 0.0138(3) 0.0181(3) 0.0166(3) 0.0004(2) -0.0035(2) -0.0001(2)
Si2 0.0121(2) 0.0169(3) 0.0220(3) -0.0008(2) -0.0043(2) 0.0018(2)

loop_
_atom_type_symbol
_atom_type_description
_atom_type_scat_dispersion_real
_atom_type_scat_dispersion_imag
_atom_type_scat_source
C C 0.0033 0.0016 'International Tables Vol C Tables 4.2.6.8 and 6.1.1.4'
H H 0.0000 0.0000 'International Tables Vol C Tables 4.2.6.8 and 6.1.1.4'
B B 0.0013 0.0007 'International Tables Vol C Tables 4.2.6.8 and 6.1.1.4'
S S 0.1246 0.1234 'International Tables Vol C Tables 4.2.6.8 and 6.1.1.4'
Si Si 0.0817 0.0704 'International Tables Vol C Tables 4.2.6.8 and 6.1.1.4'

loop_
_exptl_crystal_face_index_h
_exptl_crystal_face_index_k
_exptl_crystal_face_index_l
_exptl_crystal_face_perp_dist
1 2 0 0.0460
-8 -16 0 0.0538
1 0 -28 0.0394
-1 0 28 0.0446
-14 0 -14 0.0472
14 0 14 0.0567
-15 0 -7 0.0444
15 -1 8 0.0537
9 -9 18 0.0459
-6 10 -20 0.0519
-9 -10 17 0.0581
13 7 -11 0.0616
-16 1 1 0.0378
12 -12 -1 0.0404
-11 12 0 0.0387
6 -17 -2 0.0315
-6 -14 -14 0.0512
8 9 19 0.0389

loop_
_geom_angle_atom_site_label_1
_geom_angle_atom_site_label_2
_geom_angle_atom_site_label_3
_geom_angle
_geom_angle_site_symmetry_1
_geom_angle_site_symmetry_3
_geom_angle_publ_flag
C10 B1 C12 117.83(18) . . ?
C10 B1 C21 119.42(17) . . ?
C12 B1 C21 122.60(17) . . ?
C6 C1 C2 118.67(19) . . ?
C3 C2 C1 119.16(19) . . ?
C2 C3 C4 123.67(19) . . ?
C3 C4 C5 117.50(18) . . ?
C3 C4 C7 115.75(17) . . ?
C5 C4 C7 126.74(17) . . ?
C4 C5 C11 126.77(17) . . ?
C6 C5 C4 117.50(17) . . ?
C6 C5 C11 115.67(17) . . ?
C1 C6 C5 123.50(19) . . ?
C8 C7 C4 122.15(18) . . ?
C10 C7 C4 126.39(18) . . ?
C10 C7 C8 111.26(18) . . ?
C9 C8 C7 115.18(18) . . ?
C8 C9 S1 109.28(15) . . ?
C8 C9 Si1 130.36(16) . . ?
S1 C9 Si1 120.28(12) . . ?
B1 C10 S1 117.12(15) . . ?
C7 C10 B1 132.75(18) . . ?
C7 C10 S1 109.89(14) . . ?
C12 C11 C5 126.84(17) . . ?
C12 C11 C14 111.09(17) . . ?
C14 C11 C5 121.72(18) . . ?
B1 C12 S2 117.12(14) . . ?
C11 C12 B1 132.00(18) . . ?
C11 C12 S2 110.32(14) . . ?
C14 C13 S2 109.41(15) . . ?
C14 C13 Si2 129.48(16) . . ?
S2 C13 Si2 121.10(12) . . ?
C13 C14 C11 114.86(19) . . ?
C22 C21 B1 123.70(18) . . ?
C26 C21 B1 117.69(17) . . ?
C26 C21 C22 118.52(18) . . ?
C21 C22 C28 120.63(18) . . ?
C23 C22 C21 119.75(18) . . ?
C23 C22 C28 119.60(18) . . ?
C22 C23 C24 121.72(19) . . ?
C23 C24 C29 121.13(19) . . ?
C25 C24 C23 118.24(18) . . ?
C25 C24 C29 120.62(19) . . ?
C24 C25 C26 121.48(19) . . ?
C21 C26 C27 120.53(18) . . ?
C25 C26 C21 120.23(18) . . ?
C25 C26 C27 119.24(18) . . ?
C9 S1 C10 94.36(10) . . ?
C13 S2 C12 94.23(10) . . ?
C15 Si1 C9 108.71(10) . . ?
C15 Si1 C16 110.48(11) . . ?
C15 Si1 C17 112.05(12) . . ?
C16 Si1 C9 107.62(10) . . ?
C16 Si1 C17 109.81(13) . . ?
C17 Si1 C9 108.04(11) . . ?
C18 Si2 C13 109.22(10) . . ?
C18 Si2 C19 109.27(12) . . ?
C19 Si2 C13 107.51(10) . . ?
C20 Si2 C13 108.67(10) . . ?
C20 Si2 C18 110.01(11) . . ?
C20 Si2 C19 112.11(12) . . ?

loop_
_geom_bond_atom_site_label_1
_geom_bond_atom_site_label_2
_geom_bond_distance
_geom_bond_site_symmetry_2
_geom_bond_publ_flag
B1 C10 1.519(3) . ?
B1 C12 1.528(3) . ?
B1 C21 1.583(3) . ?
C1 C2 1.393(3) . ?
C1 C6 1.380(3) . ?
C2 C3 1.372(3) . ?
C3 C4 1.408(3) . ?
C4 C5 1.422(3) . ?
C4 C7 1.477(3) . ?
C5 C6 1.411(3) . ?
C5 C11 1.476(3) . ?
C7 C8 1.435(3) . ?
C7 C10 1.400(3) . ?
C8 C9 1.374(3) . ?
C9 S1 1.715(2) . ?
C9 Si1 1.874(2) . ?
C10 S1 1.7315(19) . ?
C11 C12 1.395(3) . ?
C11 C14 1.439(3) . ?
C12 S2 1.7258(19) . ?
C13 C14 1.375(3) . ?
C13 S2 1.713(2) . ?
C13 Si2 1.883(2) . ?
C15 Si1 1.853(2) . ?
C16 Si1 1.864(2) . ?
C17 Si1 1.868(2) . ?
C18 Si2 1.864(2) . ?
C19 Si2 1.866(2) . ?
C20 Si2 1.857(2) . ?
C21 C22 1.409(3) . ?
C21 C26 1.406(3) . ?
C22 C23 1.392(3) . ?
C22 C28 1.510(3) . ?
C23 C24 1.394(3) . ?
C24 C25 1.384(3) . ?
C24 C29 1.510(3) . ?
C25 C26 1.394(3) . ?
C26 C27 1.512(3) . ?

loop_
_exptl_oxdiff_crystal_face_indexfrac_h
_exptl_oxdiff_crystal_face_indexfrac_k
_exptl_oxdiff_crystal_face_indexfrac_l
_exptl_oxdiff_crystal_face_x
_exptl_oxdiff_crystal_face_y
_exptl_oxdiff_crystal_face_z
0.9982 1.9970 0.0017 -0.0200 -0.0938 0.0833
-7.6574 -15.8473 -0.4068 0.1755 0.7423 -0.6467
0.7719 -0.1903 -27.8697 0.3453 0.5687 0.7465
-0.7397 0.3268 27.8695 -0.3484 -0.5737 -0.7413
-13.6480 -0.3026 -14.2499 -0.4701 0.8625 0.1872
13.6480 0.3026 14.2499 0.4701 -0.8625 -0.1872
-15.3723 0.3110 -6.9428 -0.6502 0.7597 -0.0091
15.2525 -0.7075 7.6545 0.6501 -0.7594 -0.0254
9.0831 -9.2011 17.9578 0.5336 -0.5028 -0.6800
-6.2301 10.4727 -19.9487 -0.4215 0.3962 0.8157
-8.9059 -9.9731 17.2242 -0.2699 0.2589 -0.9274
13.0636 7.0965 -11.4524 0.4963 -0.4726 0.7282
-15.8437 0.8843 0.9252 -0.7768 0.5954 -0.2050
11.5720 -12.3770 -0.5037 0.9560 -0.1241 -0.2660
-11.4829 12.4879 0.2192 -0.9524 0.1236 0.2787
5.8221 -16.7900 -1.8087 0.8494 0.2539 -0.4626
-6.2665 -14.0254 -13.7718 0.3249 0.9226 -0.2080
8.3554 9.4498 18.7315 -0.1294 -0.9900 -0.0567
